data_7061802
loop_
_publ_author_name
'Kumar, Krishna'
'Agrahari, Anand K.'
'Pratap, Rajesh'
'Tiwari, Vinod K.'
'Bhattacharya, Subrato'

_publ_section_title
;
 Synthesis and structural features of a series of Cu(i)
 furan-2-thiocarboxylate complexes: efficient &#x201C;click&#x201D;
 catalysts for the synthesis of glycoconjugates and glycocluster
;
_journal_issue 38
_journal_name_full 'New Journal of Chemistry'
_journal_page_first 18471
_journal_page_last 18481
_journal_paper_doi 10.1039/D2NJ03433F
_journal_volume 46
_journal_year 2022
_chemical_formula_moiety '0.5(C41 H33 Cu O2 P2 S)'
_chemical_formula_sum 'C20.5 H16.5 Cu0.5 O P S0.5'
_chemical_formula_weight 357.61
_space_group_crystal_system triclinic
_space_group_IT_number 2
_space_group_name_Hall '-P 1'
_space_group_name_H-M_alt 'P -1'
_atom_sites_solution_hydrogens geom
_atom_sites_solution_primary iterative
_audit_creation_date 2022-06-21
_audit_creation_method
;
Olex2 1.5
(compiled 2021.12.09 svn.r5202d8cf for OlexSys, GUI svn.r6439)
;
_audit_update_record
;
2022-08-27 deposited with the CCDC.	2022-09-05 downloaded from the CCDC.
;
_cell_angle_alpha 86.345(3)
_cell_angle_beta 77.196(3)
_cell_angle_gamma 74.115(3)
_cell_formula_units_Z 4
_cell_length_a 10.1599(8)
_cell_length_b 12.7943(11)
_cell_length_c 13.7766(11)
_cell_measurement_reflns_used 9984
_cell_measurement_temperature 273.15
_cell_measurement_theta_max 28.309
_cell_measurement_theta_min 2.325
_cell_volume 1679.6(2)
_computing_cell_refinement 'SAINT V8.38A (Bruker, 2018)'
_computing_data_collection 'Bruker Apex2'
_computing_data_reduction 'SAINT V8.38A (Bruker, 2018)'
_computing_molecular_graphics 'Olex2 1.5 (Dolomanov et al., 2009)'
_computing_publication_material 'Olex2 1.5 (Dolomanov et al., 2009)'
_computing_structure_refinement 'olex2.refine 1.5 (Bourhis et al., 2015)'
_computing_structure_solution 'olex2.solve 1.5 (Bourhis et al., 2015)'
_diffrn_ambient_temperature 273.15
_diffrn_measured_fraction_theta_full 0.998
_diffrn_measured_fraction_theta_max 0.995
_diffrn_measurement_device_type 'Bruker APEX-II CCD'
_diffrn_measurement_method '\f and \w scans'
_diffrn_radiation_type MoK\a
_diffrn_radiation_wavelength 0.71073
_diffrn_reflns_av_R_equivalents 0.0676
_diffrn_reflns_av_unetI/netI 0.0553
_diffrn_reflns_Laue_measured_fraction_full 0.998
_diffrn_reflns_Laue_measured_fraction_max 0.995
_diffrn_reflns_limit_h_max 13
_diffrn_reflns_limit_h_min -13
_diffrn_reflns_limit_k_max 16
_diffrn_reflns_limit_k_min -17
_diffrn_reflns_limit_l_max 18
_diffrn_reflns_limit_l_min -18
_diffrn_reflns_number 33224
_diffrn_reflns_point_group_measured_fraction_full 0.998
_diffrn_reflns_point_group_measured_fraction_max 0.995
_diffrn_reflns_theta_full 25.000
_diffrn_reflns_theta_max 28.330
_diffrn_reflns_theta_min 2.868
_diffrn_source_current 1.0
_diffrn_source_power 0.05
_diffrn_source_voltage 50.0
_exptl_absorpt_coefficient_mu 0.844
_exptl_absorpt_correction_T_max 0.7457
_exptl_absorpt_correction_T_min 0.5647
_exptl_absorpt_correction_type multi-scan
_exptl_absorpt_process_details
;
SADABS-2016/2 (Bruker,2016/2) was used for absorption correction.
wR2(int) was 0.1275 before and 0.0784 after correction.
The Ratio of minimum to maximum transmission is 0.7573.
The \l/2 correction factor is Not present.
;
_exptl_crystal_colour yellow
_exptl_crystal_density_diffrn 1.414
_exptl_crystal_description block-shape
_exptl_crystal_F_000 740
_exptl_crystal_size_max 0.28
_exptl_crystal_size_mid 0.24
_exptl_crystal_size_min 0.22
_refine_diff_density_max 0.455
_refine_diff_density_min -0.438
_refine_diff_density_rms 0.083
_refine_ls_extinction_method none
_refine_ls_goodness_of_fit_ref 1.096
_refine_ls_hydrogen_treatment constr
_refine_ls_matrix_type full
_refine_ls_number_parameters 424
_refine_ls_number_reflns 8345
_refine_ls_number_restraints 0
_refine_ls_restrained_S_all 1.096
_refine_ls_R_factor_all 0.0558
_refine_ls_R_factor_gt 0.0440
_refine_ls_shift/su_max 0.001
_refine_ls_shift/su_mean 0.000
_refine_ls_structure_factor_coef Fsqd
_refine_ls_weighting_details 'w=1/[\s^2^(Fo^2^)+(0.0239P)^2^+1.5521P] where P=(Fo^2^+2Fc^2^)/3'
_refine_ls_weighting_scheme calc
_refine_ls_wR_factor_gt 0.0917
_refine_ls_wR_factor_ref 0.0966
_reflns_Friedel_coverage 0.000
_reflns_number_gt 7157
_reflns_number_total 8345
_reflns_threshold_expression 'I > 2\s(I)'
_cod_data_source_file d2nj03433f2.cif
_cod_data_source_block shelx
_cod_depositor_comments 'Adding full bibliography for 7061802--7061806.cif.'
_cod_original_formula_sum 'C20.50 H16.50 Cu0.50 O P S0.50'
_cod_database_code 7061802
_shelx_shelxl_version_number 2018/3
_shelx_space_group_comment
;
The symmetry employed for this shelxl refinement is uniquely defined
by the following loop, which should always be used as a source of
symmetry information in preference to the above space-group names.
They are only intended as comments.
;
_olex2_refinement_description
;
1. Fixed Uiso
 At 1.2 times of:
  All C(H) groups
2.a Aromatic/amide H refined with riding coordinates:
 C1(H1), C2(H2), C3(H3), C4(H4), C5(H5), C8(H8), C9(H9), C10(H10), C11(H11),
 C12(H12), C14(H14), C15(H15), C16(H16), C17(H17), C18(H18), C21(H21), C22(H22),
  C23(H23), C25(H25), C26(H26), C27(H27), C28(H28), C29(H29), C31(H31),
 C32(H32), C33(H33), C34(H34), C35(H35), C37(H37), C38(H38), C39(H39), C40(H40),
  C41(H41)
;
_olex2_submission_special_instructions 'No special instructions were received'

loop_
_space_group_symop_operation_xyz
'x, y, z'
'-x, -y, -z'

loop_
_atom_site_label
_atom_site_type_symbol
_atom_site_fract_x
_atom_site_fract_y
_atom_site_fract_z
_atom_site_U_iso_or_equiv
_atom_site_adp_type
_atom_site_occupancy
_atom_site_site_symmetry_order
_atom_site_calc_flag
_atom_site_refinement_flags_posn
_atom_site_refinement_flags_adp
_atom_site_refinement_flags_occupancy
_atom_site_disorder_assembly
_atom_site_disorder_group
Cu1 Cu 0.59411(3) 0.33059(2) 0.73778(2) 0.01169(7) Uani 1 1 d . . . . .
S1 S 0.37976(6) 0.29566(5) 0.80336(4) 0.01823(12) Uani 1 1 d . . . . .
P1 P 0.62003(5) 0.49727(4) 0.75548(4) 0.01158(11) Uani 1 1 d . . . . .
P2 P 0.74930(5) 0.19300(4) 0.64312(4) 0.01108(11) Uani 1 1 d . . . . .
O1 O 0.58679(18) 0.21163(17) 0.89110(13) 0.0304(4) Uani 1 1 d . . . . .
O2 O 0.4407(2) 0.11309(16) 1.04311(13) 0.0345(5) Uani 1 1 d . . . . .
C1 C 0.3745(2) 0.56008(19) 0.89865(16) 0.0181(4) Uani 1 1 d . . . . .
H1 H 0.384819 0.485851 0.907832 0.022 Uiso 1 1 calc R U . . .
C2 C 0.2615(2) 0.6338(2) 0.95593(17) 0.0235(5) Uani 1 1 d . . . . .
H2 H 0.195722 0.608815 1.002782 0.028 Uiso 1 1 calc R U . . .
C3 C 0.2466(3) 0.7439(2) 0.94352(17) 0.0253(5) Uani 1 1 d . . . . .
H3 H 0.171257 0.792948 0.982412 0.030 Uiso 1 1 calc R U . . .
C4 C 0.3436(3) 0.78173(19) 0.87328(18) 0.0241(5) Uani 1 1 d . . . . .
H4 H 0.333315 0.856035 0.865000 0.029 Uiso 1 1 calc R U . . .
C5 C 0.4556(2) 0.70870(19) 0.81550(17) 0.0207(5) Uani 1 1 d . . . . .
H5 H 0.520478 0.734181 0.768230 0.025 Uiso 1 1 calc R U . . .
C6 C 0.4720(2) 0.59707(17) 0.82766(15) 0.0138(4) Uani 1 1 d . . . . .
C7 C 0.6556(2) 0.56399(16) 0.63455(15) 0.0121(4) Uani 1 1 d . . . . .
C8 C 0.5509(2) 0.58999(18) 0.57920(16) 0.0161(4) Uani 1 1 d . . . . .
H8 H 0.462691 0.580732 0.607156 0.019 Uiso 1 1 calc R U . . .
C9 C 0.5781(2) 0.62948(18) 0.48291(16) 0.0184(4) Uani 1 1 d . . . . .
H9 H 0.507973 0.646536 0.446536 0.022 Uiso 1 1 calc R U . . .
C10 C 0.7097(2) 0.64377(18) 0.44029(16) 0.0188(5) Uani 1 1 d . . . . .
H10 H 0.727805 0.669725 0.375444 0.023 Uiso 1 1 calc R U . . .
C11 C 0.8132(2) 0.61919(18) 0.49483(17) 0.0176(4) Uani 1 1 d . . . . .
H11 H 0.900996 0.629192 0.466690 0.021 Uiso 1 1 calc R U . . .
C12 C 0.7870(2) 0.57955(17) 0.59160(16) 0.0140(4) Uani 1 1 d . . . . .
H12 H 0.857164 0.563352 0.627851 0.017 Uiso 1 1 calc R U . . .
C13 C 0.7713(2) 0.49865(17) 0.80563(15) 0.0135(4) Uani 1 1 d . . . . .
C14 C 0.7800(3) 0.58308(19) 0.86002(18) 0.0217(5) Uani 1 1 d . . . . .
H14 H 0.702570 0.642428 0.877344 0.026 Uiso 1 1 calc R U . . .
C15 C 0.9041(3) 0.5793(2) 0.8888(2) 0.0272(5) Uani 1 1 d . . . . .
H15 H 0.909219 0.636422 0.925062 0.033 Uiso 1 1 calc R U . . .
C16 C 1.0203(2) 0.4911(2) 0.86376(17) 0.0213(5) Uani 1 1 d . . . . .
H16 H 1.103099 0.489237 0.882869 0.026 Uiso 1 1 calc R U . . .
C17 C 1.0124(2) 0.40616(19) 0.81049(16) 0.0181(4) Uani 1 1 d . . . . .
H17 H 1.089896 0.346770 0.793612 0.022 Uiso 1 1 calc R U . . .
C18 C 0.8881(2) 0.40967(18) 0.78207(16) 0.0154(4) Uani 1 1 d . . . . .
H18 H 0.882844 0.351840 0.746844 0.018 Uiso 1 1 calc R U . . .
C19 C 0.4630(2) 0.21986(19) 0.89171(16) 0.0183(5) Uani 1 1 d . . . . .
C20 C 0.3771(3) 0.16863(19) 0.97019(16) 0.0210(5) Uani 1 1 d . . . . .
C21 C 0.3411(4) 0.0750(2) 1.1070(2) 0.0419(8) Uani 1 1 d . . . . .
H21 H 0.355551 0.033935 1.163751 0.050 Uiso 1 1 calc R U . . .
C22 C 0.2198(3) 0.1046(2) 1.0770(2) 0.0400(7) Uani 1 1 d . . . . .
H22 H 0.136839 0.088169 1.108362 0.048 Uiso 1 1 calc R U . . .
C23 C 0.2415(3) 0.1663(2) 0.98741(19) 0.0264(5) Uani 1 1 d . . . . .
H23 H 0.176164 0.198176 0.949077 0.032 Uiso 1 1 calc R U . . .
C24 C 0.7044(2) 0.06450(17) 0.64252(15) 0.0128(4) Uani 1 1 d . . . . .
C25 C 0.5687(2) 0.06625(18) 0.63456(17) 0.0173(4) Uani 1 1 d . . . . .
H25 H 0.500645 0.132136 0.636323 0.021 Uiso 1 1 calc R U . . .
C26 C 0.5355(2) -0.03010(19) 0.62407(17) 0.0192(5) Uani 1 1 d . . . . .
H26 H 0.445487 -0.028387 0.618155 0.023 Uiso 1 1 calc R U . . .
C27 C 0.6354(2) -0.12872(18) 0.62234(16) 0.0172(4) Uani 1 1 d . . . . .
H27 H 0.613123 -0.192871 0.613754 0.021 Uiso 1 1 calc R U . . .
C28 C 0.7687(2) -0.13181(17) 0.63341(16) 0.0163(4) Uani 1 1 d . . . . .
H28 H 0.834849 -0.198191 0.634803 0.020 Uiso 1 1 calc R U . . .
C29 C 0.8032(2) -0.03575(17) 0.64240(15) 0.0148(4) Uani 1 1 d . . . . .
H29 H 0.893372 -0.038174 0.648437 0.018 Uiso 1 1 calc R U . . .
C30 C 0.9165(2) 0.15150(16) 0.68282(16) 0.0126(4) Uani 1 1 d . . . . .
C31 C 0.9148(2) 0.12315(18) 0.78282(16) 0.0155(4) Uani 1 1 d . . . . .
H31 H 0.830704 0.122687 0.826322 0.019 Uiso 1 1 calc R U . . .
C32 C 1.0385(2) 0.09570(19) 0.81724(17) 0.0187(5) Uani 1 1 d . . . . .
H32 H 1.036868 0.076153 0.883597 0.022 Uiso 1 1 calc R U . . .
C33 C 1.1650(2) 0.09724(18) 0.75311(17) 0.0180(4) Uani 1 1 d . . . . .
H33 H 1.247635 0.079228 0.776436 0.022 Uiso 1 1 calc R U . . .
C34 C 1.1666(2) 0.12575(18) 0.65463(17) 0.0171(4) Uani 1 1 d . . . . .
H34 H 1.250543 0.127710 0.611681 0.021 Uiso 1 1 calc R U . . .
C35 C 1.0437(2) 0.15159(17) 0.61905(16) 0.0150(4) Uani 1 1 d . . . . .
H35 H 1.046448 0.169046 0.552188 0.018 Uiso 1 1 calc R U . . .
C36 C 0.7956(2) 0.22243(17) 0.51008(15) 0.0129(4) Uani 1 1 d . . . . .
C37 C 0.8016(2) 0.15069(18) 0.43581(16) 0.0171(4) Uani 1 1 d . . . . .
H37 H 0.785278 0.083238 0.453465 0.021 Uiso 1 1 calc R U . . .
C38 C 0.8315(2) 0.17906(19) 0.33611(16) 0.0200(5) Uani 1 1 d . . . . .
H38 H 0.834504 0.130794 0.287468 0.024 Uiso 1 1 calc R U . . .
C39 C 0.8571(2) 0.27888(19) 0.30857(17) 0.0207(5) Uani 1 1 d . . . . .
H39 H 0.876621 0.297917 0.241669 0.025 Uiso 1 1 calc R U . . .
C40 C 0.8532(2) 0.35046(19) 0.38165(17) 0.0187(5) Uani 1 1 d . . . . .
H40 H 0.872412 0.416891 0.363500 0.022 Uiso 1 1 calc R U . . .
C41 C 0.8209(2) 0.32313(18) 0.48146(16) 0.0159(4) Uani 1 1 d . . . . .
H41 H 0.815889 0.372337 0.529870 0.019 Uiso 1 1 calc R U . . .

loop_
_atom_site_aniso_label
_atom_site_aniso_U_11
_atom_site_aniso_U_22
_atom_site_aniso_U_33
_atom_site_aniso_U_23
_atom_site_aniso_U_13
_atom_site_aniso_U_12
Cu1 0.01125(13) 0.01129(13) 0.01258(13) -0.00024(9) -0.00052(9) -0.00467(10)
S1 0.0129(3) 0.0209(3) 0.0209(3) 0.0017(2) -0.0006(2) -0.0071(2)
P1 0.0108(2) 0.0112(2) 0.0124(2) -0.00052(19) -0.00064(19) -0.0038(2)
P2 0.0108(2) 0.0106(2) 0.0123(2) -0.00054(19) -0.00140(19) -0.0043(2)
O1 0.0206(9) 0.0520(12) 0.0195(8) 0.0043(8) -0.0047(7) -0.0120(8)
O2 0.0400(11) 0.0382(11) 0.0191(9) 0.0051(8) -0.0012(8) -0.0053(9)
C1 0.0188(11) 0.0201(11) 0.0148(10) -0.0009(9) -0.0005(8) -0.0065(9)
C2 0.0189(12) 0.0337(14) 0.0149(11) -0.0039(10) 0.0034(9) -0.0069(10)
C3 0.0201(12) 0.0302(13) 0.0184(11) -0.0098(10) 0.0001(9) 0.0036(10)
C4 0.0278(13) 0.0146(11) 0.0262(12) -0.0037(9) -0.0037(10) -0.0001(10)
C5 0.0192(11) 0.0191(11) 0.0207(11) 0.0006(9) 0.0010(9) -0.0043(9)
C6 0.0124(10) 0.0160(10) 0.0124(9) -0.0030(8) -0.0013(8) -0.0031(8)
C7 0.0142(10) 0.0081(9) 0.0129(9) -0.0016(7) -0.0002(8) -0.0029(8)
C8 0.0138(10) 0.0172(11) 0.0175(10) -0.0019(8) -0.0022(8) -0.0050(8)
C9 0.0200(11) 0.0184(11) 0.0176(11) 0.0006(9) -0.0076(9) -0.0038(9)
C10 0.0260(12) 0.0150(10) 0.0136(10) 0.0022(8) -0.0012(9) -0.0053(9)
C11 0.0150(10) 0.0158(10) 0.0200(11) -0.0006(9) 0.0036(8) -0.0066(9)
C12 0.0127(10) 0.0120(10) 0.0175(10) -0.0008(8) -0.0033(8) -0.0032(8)
C13 0.0142(10) 0.0139(10) 0.0138(10) 0.0012(8) -0.0026(8) -0.0067(8)
C14 0.0216(12) 0.0166(11) 0.0267(12) -0.0035(9) -0.0076(9) -0.0018(9)
C15 0.0342(14) 0.0201(12) 0.0337(14) -0.0068(10) -0.0156(11) -0.0094(11)
C16 0.0189(11) 0.0266(12) 0.0228(12) 0.0021(10) -0.0091(9) -0.0100(10)
C17 0.0157(11) 0.0210(11) 0.0157(10) 0.0003(9) -0.0023(8) -0.0028(9)
C18 0.0163(10) 0.0154(10) 0.0148(10) -0.0028(8) -0.0017(8) -0.0054(8)
C19 0.0173(11) 0.0225(11) 0.0142(10) -0.0046(9) 0.0001(8) -0.0056(9)
C20 0.0291(13) 0.0186(11) 0.0134(10) -0.0012(9) -0.0009(9) -0.0057(10)
C21 0.059(2) 0.0333(16) 0.0206(13) 0.0049(11) 0.0101(13) -0.0065(14)
C22 0.0502(19) 0.0302(15) 0.0341(15) -0.0035(12) 0.0167(14) -0.0212(14)
C23 0.0284(13) 0.0254(13) 0.0259(12) -0.0059(10) 0.0042(10) -0.0148(11)
C24 0.0151(10) 0.0113(9) 0.0120(9) -0.0013(8) 0.0000(8) -0.0053(8)
C25 0.0129(10) 0.0148(10) 0.0234(11) -0.0010(9) -0.0032(8) -0.0027(8)
C26 0.0157(11) 0.0196(11) 0.0246(12) -0.0018(9) -0.0036(9) -0.0084(9)
C27 0.0225(11) 0.0133(10) 0.0167(10) -0.0012(8) 0.0002(8) -0.0096(9)
C28 0.0192(11) 0.0113(10) 0.0161(10) 0.0000(8) -0.0018(8) -0.0018(8)
C29 0.0129(10) 0.0163(10) 0.0150(10) -0.0004(8) -0.0019(8) -0.0043(8)
C30 0.0102(9) 0.0104(9) 0.0174(10) -0.0021(8) -0.0025(8) -0.0030(8)
C31 0.0135(10) 0.0177(11) 0.0156(10) -0.0024(8) -0.0014(8) -0.0059(8)
C32 0.0192(11) 0.0211(11) 0.0164(10) -0.0005(9) -0.0057(8) -0.0049(9)
C33 0.0131(10) 0.0171(11) 0.0255(12) -0.0025(9) -0.0072(9) -0.0035(8)
C34 0.0120(10) 0.0157(10) 0.0233(11) -0.0024(9) -0.0003(8) -0.0055(8)
C35 0.0157(10) 0.0127(10) 0.0164(10) -0.0010(8) -0.0004(8) -0.0054(8)
C36 0.0103(9) 0.0135(10) 0.0134(10) -0.0018(8) -0.0008(7) -0.0016(8)
C37 0.0196(11) 0.0119(10) 0.0195(11) -0.0010(8) -0.0045(9) -0.0034(8)
C38 0.0266(12) 0.0184(11) 0.0149(10) -0.0035(9) -0.0043(9) -0.0051(9)
C39 0.0217(12) 0.0232(12) 0.0142(10) 0.0020(9) -0.0014(9) -0.0037(10)
C40 0.0187(11) 0.0164(11) 0.0190(11) 0.0037(9) -0.0007(9) -0.0047(9)
C41 0.0149(10) 0.0146(10) 0.0180(10) -0.0033(8) -0.0018(8) -0.0044(8)

loop_
_atom_type_symbol
_atom_type_description
_atom_type_scat_dispersion_real
_atom_type_scat_dispersion_imag
_atom_type_scat_source
C C 0.0033 0.0016 'International Tables Vol C Tables 4.2.6.8 and 6.1.1.4'
H H 0.0000 0.0000 'International Tables Vol C Tables 4.2.6.8 and 6.1.1.4'
Cu Cu 0.3201 1.2651 'International Tables Vol C Tables 4.2.6.8 and 6.1.1.4'
O O 0.0106 0.0060 'International Tables Vol C Tables 4.2.6.8 and 6.1.1.4'
P P 0.1023 0.0942 'International Tables Vol C Tables 4.2.6.8 and 6.1.1.4'
S S 0.1246 0.1234 'International Tables Vol C Tables 4.2.6.8 and 6.1.1.4'

loop_
_geom_angle_atom_site_label_1
_geom_angle_atom_site_label_2
_geom_angle_atom_site_label_3
_geom_angle
_geom_angle_site_symmetry_1
_geom_angle_site_symmetry_3
_geom_angle_publ_flag
S1 Cu1 O1 64.85(4) . . ?
P1 Cu1 S1 119.35(2) . . ?
P1 Cu1 P2 126.74(2) . . ?
P1 Cu1 O1 116.32(5) . . ?
P2 Cu1 S1 113.40(2) . . ?
P2 Cu1 O1 91.64(5) . . ?
C19 S1 Cu1 85.10(8) . . ?
C6 P1 Cu1 117.77(7) . . ?
C6 P1 C7 103.52(9) . . ?
C7 P1 Cu1 111.17(7) . . ?
C13 P1 Cu1 114.84(7) . . ?
C13 P1 C6 105.79(10) . . ?
C13 P1 C7 102.03(9) . . ?
C24 P2 Cu1 118.31(7) . . ?
C24 P2 C30 102.47(10) . . ?
C24 P2 C36 102.13(9) . . ?
C30 P2 Cu1 111.71(7) . . ?
C30 P2 C36 104.77(9) . . ?
C36 P2 Cu1 115.74(7) . . ?
C19 O1 Cu1 88.11(14) . . ?
C21 O2 C20 106.0(2) . . ?
C2 C1 H1 119.9 . . ?
C6 C1 H1 119.9 . . ?
C6 C1 C2 120.1(2) . . ?
C1 C2 H2 119.9 . . ?
C3 C2 C1 120.2(2) . . ?
C3 C2 H2 119.9 . . ?
C2 C3 H3 119.9 . . ?
C2 C3 C4 120.2(2) . . ?
C4 C3 H3 119.9 . . ?
C3 C4 H4 120.1 . . ?
C5 C4 C3 119.8(2) . . ?
C5 C4 H4 120.1 . . ?
C4 C5 H5 119.8 . . ?
C4 C5 C6 120.5(2) . . ?
C6 C5 H5 119.8 . . ?
C1 C6 P1 118.56(17) . . ?
C1 C6 C5 119.2(2) . . ?
C5 C6 P1 122.23(16) . . ?
C8 C7 P1 118.17(15) . . ?
C12 C7 P1 122.52(16) . . ?
C12 C7 C8 118.98(19) . . ?
C7 C8 H8 119.9 . . ?
C9 C8 C7 120.3(2) . . ?
C9 C8 H8 119.9 . . ?
C8 C9 H9 119.8 . . ?
C8 C9 C10 120.4(2) . . ?
C10 C9 H9 119.8 . . ?
C9 C10 H10 120.2 . . ?
C11 C10 C9 119.7(2) . . ?
C11 C10 H10 120.2 . . ?
C10 C11 H11 119.8 . . ?
C10 C11 C12 120.4(2) . . ?
C12 C11 H11 119.8 . . ?
C7 C12 H12 119.9 . . ?
C11 C12 C7 120.3(2) . . ?
C11 C12 H12 119.9 . . ?
C14 C13 P1 124.84(17) . . ?
C14 C13 C18 118.8(2) . . ?
C18 C13 P1 116.30(16) . . ?
C13 C14 H14 119.9 . . ?
C13 C14 C15 120.2(2) . . ?
C15 C14 H14 119.9 . . ?
C14 C15 H15 119.7 . . ?
C16 C15 C14 120.5(2) . . ?
C16 C15 H15 119.7 . . ?
C15 C16 H16 120.1 . . ?
C17 C16 C15 119.8(2) . . ?
C17 C16 H16 120.1 . . ?
C16 C17 H17 120.1 . . ?
C16 C17 C18 119.7(2) . . ?
C18 C17 H17 120.1 . . ?
C13 C18 H18 119.5 . . ?
C17 C18 C13 121.0(2) . . ?
C17 C18 H18 119.5 . . ?
O1 C19 S1 121.94(18) . . ?
O1 C19 C20 121.3(2) . . ?
C20 C19 S1 116.67(17) . . ?
O2 C20 C19 116.9(2) . . ?
C23 C20 O2 110.7(2) . . ?
C23 C20 C19 132.5(2) . . ?
O2 C21 H21 124.6 . . ?
C22 C21 O2 110.7(3) . . ?
C22 C21 H21 124.6 . . ?
C21 C22 H22 126.5 . . ?
C21 C22 C23 107.1(2) . . ?
C23 C22 H22 126.5 . . ?
C20 C23 C22 105.5(3) . . ?
C20 C23 H23 127.3 . . ?
C22 C23 H23 127.3 . . ?
C25 C24 P2 118.94(16) . . ?
C29 C24 P2 122.24(16) . . ?
C29 C24 C25 118.66(19) . . ?
C24 C25 H25 119.9 . . ?
C26 C25 C24 120.2(2) . . ?
C26 C25 H25 119.9 . . ?
C25 C26 H26 119.8 . . ?
C27 C26 C25 120.4(2) . . ?
C27 C26 H26 119.8 . . ?
C26 C27 H27 120.0 . . ?
C26 C27 C28 120.0(2) . . ?
C28 C27 H27 120.0 . . ?
C27 C28 H28 120.1 . . ?
C27 C28 C29 119.9(2) . . ?
C29 C28 H28 120.1 . . ?
C24 C29 H29 119.6 . . ?
C28 C29 C24 120.8(2) . . ?
C28 C29 H29 119.6 . . ?
C31 C30 P2 118.17(15) . . ?
C35 C30 P2 122.87(16) . . ?
C35 C30 C31 118.90(19) . . ?
C30 C31 H31 119.9 . . ?
C32 C31 C30 120.2(2) . . ?
C32 C31 H31 119.9 . . ?
C31 C32 H32 119.7 . . ?
C31 C32 C33 120.5(2) . . ?
C33 C32 H32 119.7 . . ?
C32 C33 H33 120.3 . . ?
C34 C33 C32 119.3(2) . . ?
C34 C33 H33 120.3 . . ?
C33 C34 H34 119.7 . . ?
C33 C34 C35 120.6(2) . . ?
C35 C34 H34 119.7 . . ?
C30 C35 H35 119.8 . . ?
C34 C35 C30 120.5(2) . . ?
C34 C35 H35 119.8 . . ?
C37 C36 P2 123.10(16) . . ?
C41 C36 P2 118.38(16) . . ?
C41 C36 C37 118.46(19) . . ?
C36 C37 H37 119.7 . . ?
C38 C37 C36 120.7(2) . . ?
C38 C37 H37 119.7 . . ?
C37 C38 H38 119.8 . . ?
C39 C38 C37 120.4(2) . . ?
C39 C38 H38 119.8 . . ?
C38 C39 H39 120.2 . . ?
C38 C39 C40 119.5(2) . . ?
C40 C39 H39 120.2 . . ?
C39 C40 H40 119.9 . . ?
C41 C40 C39 120.2(2) . . ?
C41 C40 H40 119.9 . . ?
C36 C41 H41 119.7 . . ?
C40 C41 C36 120.7(2) . . ?
C40 C41 H41 119.7 . . ?

loop_
_geom_bond_atom_site_label_1
_geom_bond_atom_site_label_2
_geom_bond_distance
_geom_bond_site_symmetry_2
_geom_bond_publ_flag
Cu1 S1 2.3169(6) . ?
Cu1 P1 2.2535(6) . ?
Cu1 P2 2.2688(6) . ?
Cu1 O1 2.5231(18) . ?
S1 C19 1.730(2) . ?
P1 C6 1.824(2) . ?
P1 C7 1.832(2) . ?
P1 C13 1.824(2) . ?
P2 C24 1.824(2) . ?
P2 C30 1.829(2) . ?
P2 C36 1.830(2) . ?
O1 C19 1.231(3) . ?
O2 C20 1.370(3) . ?
O2 C21 1.363(3) . ?
C1 H1 0.9300 . ?
C1 C2 1.390(3) . ?
C1 C6 1.390(3) . ?
C2 H2 0.9300 . ?
C2 C3 1.379(4) . ?
C3 H3 0.9300 . ?
C3 C4 1.385(4) . ?
C4 H4 0.9300 . ?
C4 C5 1.383(3) . ?
C5 H5 0.9300 . ?
C5 C6 1.395(3) . ?
C7 C8 1.399(3) . ?
C7 C12 1.397(3) . ?
C8 H8 0.9300 . ?
C8 C9 1.386(3) . ?
C9 H9 0.9300 . ?
C9 C10 1.392(3) . ?
C10 H10 0.9300 . ?
C10 C11 1.382(3) . ?
C11 H11 0.9300 . ?
C11 C12 1.391(3) . ?
C12 H12 0.9300 . ?
C13 C14 1.386(3) . ?
C13 C18 1.395(3) . ?
C14 H14 0.9300 . ?
C14 C15 1.391(3) . ?
C15 H15 0.9300 . ?
C15 C16 1.388(4) . ?
C16 H16 0.9300 . ?
C16 C17 1.378(3) . ?
C17 H17 0.9300 . ?
C17 C18 1.391(3) . ?
C18 H18 0.9300 . ?
C19 C20 1.472(3) . ?
C20 C23 1.353(4) . ?
C21 H21 0.9300 . ?
C21 C22 1.336(5) . ?
C22 H22 0.9300 . ?
C22 C23 1.430(4) . ?
C23 H23 0.9300 . ?
C24 C25 1.401(3) . ?
C24 C29 1.396(3) . ?
C25 H25 0.9300 . ?
C25 C26 1.388(3) . ?
C26 H26 0.9300 . ?
C26 C27 1.384(3) . ?
C27 H27 0.9300 . ?
C27 C28 1.385(3) . ?
C28 H28 0.9300 . ?
C28 C29 1.387(3) . ?
C29 H29 0.9300 . ?
C30 C31 1.400(3) . ?
C30 C35 1.393(3) . ?
C31 H31 0.9300 . ?
C31 C32 1.389(3) . ?
C32 H32 0.9300 . ?
C32 C33 1.394(3) . ?
C33 H33 0.9300 . ?
C33 C34 1.380(3) . ?
C34 H34 0.9300 . ?
C34 C35 1.390(3) . ?
C35 H35 0.9300 . ?
C36 C37 1.398(3) . ?
C36 C41 1.397(3) . ?
C37 H37 0.9300 . ?
C37 C38 1.387(3) . ?
C38 H38 0.9300 . ?
C38 C39 1.385(3) . ?
C39 H39 0.9300 . ?
C39 C40 1.391(3) . ?
C40 H40 0.9300 . ?
C40 C41 1.387(3) . ?
C41 H41 0.9300 . ?

loop_
_geom_torsion_atom_site_label_1
_geom_torsion_atom_site_label_2
_geom_torsion_atom_site_label_3
_geom_torsion_atom_site_label_4
_geom_torsion
_geom_torsion_site_symmetry_1
_geom_torsion_site_symmetry_2
_geom_torsion_site_symmetry_3
_geom_torsion_site_symmetry_4
_geom_torsion_publ_flag
Cu1 S1 C19 O1 0.5(2) . . . . ?
Cu1 S1 C19 C20 178.32(17) . . . . ?
Cu1 P1 C6 C1 24.6(2) . . . . ?
Cu1 P1 C6 C5 -156.95(17) . . . . ?
Cu1 P1 C7 C8 65.09(17) . . . . ?
Cu1 P1 C7 C12 -108.23(17) . . . . ?
Cu1 P1 C13 C14 -152.13(17) . . . . ?
Cu1 P1 C13 C18 31.33(18) . . . . ?
Cu1 P2 C24 C25 44.22(19) . . . . ?
Cu1 P2 C24 C29 -140.55(15) . . . . ?
Cu1 P2 C30 C31 54.09(18) . . . . ?
Cu1 P2 C30 C35 -123.00(17) . . . . ?
Cu1 P2 C36 C37 -134.70(16) . . . . ?
Cu1 P2 C36 C41 42.70(18) . . . . ?
Cu1 O1 C19 S1 -0.44(18) . . . . ?
Cu1 O1 C19 C20 -178.2(2) . . . . ?
S1 C19 C20 O2 -176.81(17) . . . . ?
S1 C19 C20 C23 1.7(4) . . . . ?
P1 C7 C8 C9 -172.90(17) . . . . ?
P1 C7 C12 C11 172.56(16) . . . . ?
P1 C13 C14 C15 -175.37(19) . . . . ?
P1 C13 C18 C17 175.38(16) . . . . ?
P2 C24 C25 C26 173.66(17) . . . . ?
P2 C24 C29 C28 -174.47(16) . . . . ?
P2 C30 C31 C32 -177.19(17) . . . . ?
P2 C30 C35 C34 175.97(16) . . . . ?
P2 C36 C37 C38 177.26(17) . . . . ?
P2 C36 C41 C40 -178.53(17) . . . . ?
O1 C19 C20 O2 1.0(3) . . . . ?
O1 C19 C20 C23 179.5(3) . . . . ?
O2 C20 C23 C22 -0.3(3) . . . . ?
O2 C21 C22 C23 0.0(3) . . . . ?
C1 C2 C3 C4 0.5(4) . . . . ?
C2 C1 C6 P1 179.11(17) . . . . ?
C2 C1 C6 C5 0.6(3) . . . . ?
C2 C3 C4 C5 0.0(4) . . . . ?
C3 C4 C5 C6 -0.2(4) . . . . ?
C4 C5 C6 P1 -178.54(19) . . . . ?
C4 C5 C6 C1 -0.1(3) . . . . ?
C6 P1 C7 C8 -62.28(18) . . . . ?
C6 P1 C7 C12 124.40(18) . . . . ?
C6 P1 C13 C14 -20.5(2) . . . . ?
C6 P1 C13 C18 162.97(16) . . . . ?
C6 C1 C2 C3 -0.8(4) . . . . ?
C7 P1 C6 C1 147.70(18) . . . . ?
C7 P1 C6 C5 -33.8(2) . . . . ?
C7 P1 C13 C14 87.5(2) . . . . ?
C7 P1 C13 C18 -89.05(17) . . . . ?
C7 C8 C9 C10 -0.1(3) . . . . ?
C8 C7 C12 C11 -0.7(3) . . . . ?
C8 C9 C10 C11 -0.5(3) . . . . ?
C9 C10 C11 C12 0.5(3) . . . . ?
C10 C11 C12 C7 0.1(3) . . . . ?
C12 C7 C8 C9 0.7(3) . . . . ?
C13 P1 C6 C1 -105.39(18) . . . . ?
C13 P1 C6 C5 73.1(2) . . . . ?
C13 P1 C7 C8 -172.00(16) . . . . ?
C13 P1 C7 C12 14.7(2) . . . . ?
C13 C14 C15 C16 -0.2(4) . . . . ?
C14 C13 C18 C17 -1.4(3) . . . . ?
C14 C15 C16 C17 -0.4(4) . . . . ?
C15 C16 C17 C18 0.1(3) . . . . ?
C16 C17 C18 C13 0.8(3) . . . . ?
C18 C13 C14 C15 1.1(3) . . . . ?
C19 C20 C23 C22 -178.9(3) . . . . ?
C20 O2 C21 C22 -0.1(3) . . . . ?
C21 O2 C20 C19 179.1(2) . . . . ?
C21 O2 C20 C23 0.3(3) . . . . ?
C21 C22 C23 C20 0.2(3) . . . . ?
C24 P2 C30 C31 -73.56(18) . . . . ?
C24 P2 C30 C35 109.35(18) . . . . ?
C24 P2 C36 C37 -4.8(2) . . . . ?
C24 P2 C36 C41 172.64(17) . . . . ?
C24 C25 C26 C27 0.6(3) . . . . ?
C25 C24 C29 C28 0.8(3) . . . . ?
C25 C26 C27 C28 1.5(3) . . . . ?
C26 C27 C28 C29 -2.4(3) . . . . ?
C27 C28 C29 C24 1.3(3) . . . . ?
C29 C24 C25 C26 -1.7(3) . . . . ?
C30 P2 C24 C25 167.55(17) . . . . ?
C30 P2 C24 C29 -17.23(19) . . . . ?
C30 P2 C36 C37 101.81(19) . . . . ?
C30 P2 C36 C41 -80.79(18) . . . . ?
C30 C31 C32 C33 0.7(3) . . . . ?
C31 C30 C35 C34 -1.1(3) . . . . ?
C31 C32 C33 C34 -0.4(3) . . . . ?
C32 C33 C34 C35 -0.7(3) . . . . ?
C33 C34 C35 C30 1.5(3) . . . . ?
C35 C30 C31 C32 0.0(3) . . . . ?
C36 P2 C24 C25 -84.11(18) . . . . ?
C36 P2 C24 C29 91.12(18) . . . . ?
C36 P2 C30 C31 -179.87(17) . . . . ?
C36 P2 C30 C35 3.0(2) . . . . ?
C36 C37 C38 C39 0.5(3) . . . . ?
C37 C36 C41 C40 -1.0(3) . . . . ?
C37 C38 C39 C40 0.4(4) . . . . ?
C38 C39 C40 C41 -1.5(3) . . . . ?
C39 C40 C41 C36 1.8(3) . . . . ?
C41 C36 C37 C38 -0.1(3) . . . . ?
